data_4122601
loop_
_publ_author_name
'Friedfeld, Max R.'
'Margulieux, Grant W.'
'Schaefer, Brian A.'
'Chirik, Paul J.'

_publ_section_title
;
 Bis(phosphine)cobalt dialkyl complexes for directed catalytic alkene
 hydrogenation.
;
_journal_issue 38
_journal_name_full 'Journal of the American Chemical Society'
_journal_page_first 13178
_journal_page_last 13181
_journal_paper_doi 10.1021/ja507902z
_journal_volume 136
_journal_year 2014
_chemical_formula_sum 'C43 H58 Co P2 Si2'
_chemical_formula_weight 751.94
_chemical_name_systematic
;
 ?
;
_space_group_IT_number 14
_symmetry_cell_setting monoclinic
_symmetry_space_group_name_Hall '-P 2ybc'
_symmetry_space_group_name_H-M 'P 1 21/c 1'
_atom_sites_solution_hydrogens geom
_atom_sites_solution_primary direct
_atom_sites_solution_secondary difmap
_audit_creation_method SHELXL-97
_cell_angle_alpha 90.00
_cell_angle_beta 116.206(2)
_cell_angle_gamma 90.00
_cell_formula_units_Z 4
_cell_length_a 20.3936(5)
_cell_length_b 11.7894(3)
_cell_length_c 19.1693(5)
_cell_measurement_reflns_used 9914
_cell_measurement_temperature 100(2)
_cell_measurement_theta_max 66.57
_cell_measurement_theta_min 4.46
_cell_volume 4135.1(2)
_computing_cell_refinement 'Bruker SAINT'
_computing_data_collection 'Bruker APEX2'
_computing_data_reduction 'Bruker SAINT'
_computing_molecular_graphics 'ORTEP 3 (Farraguia, 1997)'
_computing_structure_refinement 'SHELXL-97 (Sheldrick, 2008)'
_computing_structure_solution 'SIR 92 (Giacavazzo, 1993)'
_diffrn_ambient_temperature 100(2)
_diffrn_measured_fraction_theta_full 0.984
_diffrn_measured_fraction_theta_max 0.984
_diffrn_measurement_device_type 'Bruker APEX-II CCD'
_diffrn_measurement_method 'phi and omega scans'
_diffrn_radiation_monochromator graphite
_diffrn_radiation_source 'fine-focus sealed tube'
_diffrn_radiation_type CuK\a
_diffrn_radiation_wavelength 1.54178
_diffrn_reflns_av_R_equivalents 0.0637
_diffrn_reflns_av_sigmaI/netI 0.0468
_diffrn_reflns_limit_h_max 24
_diffrn_reflns_limit_h_min -23
_diffrn_reflns_limit_k_max 13
_diffrn_reflns_limit_k_min -14
_diffrn_reflns_limit_l_max 22
_diffrn_reflns_limit_l_min -22
_diffrn_reflns_number 36657
_diffrn_reflns_theta_full 66.70
_diffrn_reflns_theta_max 66.70
_diffrn_reflns_theta_min 2.41
_exptl_absorpt_coefficient_mu 4.740
_exptl_absorpt_correction_T_max 0.7528
_exptl_absorpt_correction_T_min 0.5241
_exptl_absorpt_correction_type multi-scan
_exptl_absorpt_process_details 'SADABS v2008/1 (Bruker AXS)'
_exptl_crystal_colour orange
_exptl_crystal_density_diffrn 1.208
_exptl_crystal_density_method 'not measured'
_exptl_crystal_description Needle
_exptl_crystal_F_000 1604
_exptl_crystal_size_max 0.22
_exptl_crystal_size_mid 0.114
_exptl_crystal_size_min 0.099
_refine_diff_density_max 0.915
_refine_diff_density_min -0.371
_refine_diff_density_rms 0.066
_refine_ls_extinction_method none
_refine_ls_goodness_of_fit_ref 1.022
_refine_ls_hydrogen_treatment constr
_refine_ls_matrix_type full
_refine_ls_number_parameters 441
_refine_ls_number_reflns 7196
_refine_ls_number_restraints 0
_refine_ls_restrained_S_all 1.022
_refine_ls_R_factor_all 0.0517
_refine_ls_R_factor_gt 0.0421
_refine_ls_shift/su_max 0.001
_refine_ls_shift/su_mean 0.000
_refine_ls_structure_factor_coef Fsqd
_refine_ls_weighting_details 'calc w=1/[\s^2^(Fo^2^)+(0.0615P)^2^+2.4597P] where P=(Fo^2^+2Fc^2^)/3'
_refine_ls_weighting_scheme calc
_refine_ls_wR_factor_gt 0.1063
_refine_ls_wR_factor_ref 0.1126
_reflns_number_gt 6204
_reflns_number_total 7196
_reflns_threshold_expression >2\s(I)
_cod_data_source_file ja507902z_si_002.cif
_cod_data_source_block mrf42
_cod_depositor_comments
;
The following automatic conversions were performed:

'_symmetry_cell_setting' value 'Monoclinic' changed to 'monoclinic'
according to
/home/saulius/struct/COD-crude-data--automatic-downloads/rss-feeds/ACS/lib/dictionaries/cif_core.dic
dictionary named 'cif_core.dic' version 2.4.2 from 2011-04-26.

Automatic conversion script
Id: cif_fix_values 2281 2013-09-26 08:29:07Z andrius 

 Adding full bibliography for 4122598--4122602.cif.
;
_cod_original_cell_volume 4135.11(18)
_cod_original_sg_symbol_H-M 'P2(1)/c  '
_cod_database_code 4122601

loop_
_symmetry_equiv_pos_as_xyz
'x, y, z'
'-x, y+1/2, -z+1/2'
'-x, -y, -z'
'x, -y-1/2, z-1/2'

loop_
_atom_site_label
_atom_site_type_symbol
_atom_site_fract_x
_atom_site_fract_y
_atom_site_fract_z
_atom_site_U_iso_or_equiv
_atom_site_adp_type
_atom_site_occupancy
_atom_site_symmetry_multiplicity
_atom_site_calc_flag
_atom_site_refinement_flags
C1 C 0.86377(13) -0.0258(2) 0.72020(14) 0.0193(5) Uani 1 1 d .
C1S C 0.6969(2) -0.3467(3) 0.6093(2) 0.0493(8) Uani 1 1 d .
H1S1 H 0.7401 -0.3263 0.6021 0.074 Uiso 1 1 calc R
H1S2 H 0.7112 -0.3993 0.6532 0.074 Uiso 1 1 calc R
H1S3 H 0.6757 -0.2781 0.6200 0.074 Uiso 1 1 calc R
C2 C 0.84422(14) -0.1349(2) 0.73309(15) 0.0233(5) Uani 1 1 d .
H2 H 0.7948 -0.1590 0.7065 0.028 Uiso 1 1 calc R
C2S C 0.6419(2) -0.4021(3) 0.5375(2) 0.0504(9) Uani 1 1 d .
H2S1 H 0.6630 -0.4734 0.5290 0.060 Uiso 1 1 calc R
H2S2 H 0.5987 -0.4225 0.5456 0.060 Uiso 1 1 calc R
C3 C 0.89657(16) -0.2077(2) 0.78438(15) 0.0285(6) Uani 1 1 d .
H3 H 0.8830 -0.2819 0.7924 0.034 Uiso 1 1 calc R
C3S C 0.61758(19) -0.3314(3) 0.4665(2) 0.0496(8) Uani 1 1 d .
H3S1 H 0.6609 -0.3067 0.4599 0.060 Uiso 1 1 calc R
H3S2 H 0.5931 -0.2626 0.4732 0.060 Uiso 1 1 calc R
C4 C 0.96838(16) -0.1732(2) 0.82398(16) 0.0302(6) Uani 1 1 d .
H4 H 1.0041 -0.2239 0.8586 0.036 Uiso 1 1 calc R
C4S C 0.5656(2) -0.3935(3) 0.3939(2) 0.0580(10) Uani 1 1 d .
H4S1 H 0.5905 -0.4619 0.3874 0.070 Uiso 1 1 calc R
H4S2 H 0.5229 -0.4192 0.4013 0.070 Uiso 1 1 calc R
C5 C 0.98849(15) -0.0646(2) 0.81336(16) 0.0285(6) Uani 1 1 d .
H5 H 1.0377 -0.0401 0.8417 0.034 Uiso 1 1 calc R
C5S C 0.5397(2) -0.3266(4) 0.3231(2) 0.0663(11) Uani 1 1 d .
H5S1 H 0.5134 -0.2599 0.3280 0.099 Uiso 1 1 calc R
H5S2 H 0.5068 -0.3727 0.2789 0.099 Uiso 1 1 calc R
H5S3 H 0.5815 -0.3020 0.3145 0.099 Uiso 1 1 calc R
C6 C 0.93620(14) 0.0086(2) 0.76094(15) 0.0234(5) Uani 1 1 d .
H6 H 0.9501 0.0826 0.7530 0.028 Uiso 1 1 calc R
C007 C 0.80991(14) 0.34611(19) 0.48416(15) 0.0215(5) Uani 1 1 d .
C7 C 0.70208(18) 0.0416(3) 0.7152(2) 0.0446(8) Uani 1 1 d .
H7 H 0.7409 0.0712 0.7608 0.054 Uiso 1 1 calc R
C008 C 0.71149(13) 0.0269(2) 0.64813(15) 0.0223(5) Uani 1 1 d .
C8 C 0.6363(2) 0.0133(4) 0.7154(2) 0.0600(11) Uani 1 1 d .
H8 H 0.6301 0.0239 0.7613 0.072 Uiso 1 1 calc R
C9 C 0.57977(17) -0.0302(3) 0.6495(2) 0.0479(9) Uani 1 1 d .
H9 H 0.5347 -0.0496 0.6499 0.057 Uiso 1 1 calc R
C10 C 0.58881(16) -0.0454(2) 0.5832(2) 0.0384(7) Uani 1 1 d .
H10 H 0.5500 -0.0756 0.5378 0.046 Uiso 1 1 calc R
C11 C 0.65426(14) -0.0169(2) 0.58238(17) 0.0291(6) Uani 1 1 d .
H11 H 0.6600 -0.0274 0.5362 0.035 Uiso 1 1 calc R
C12 C 0.81713(13) 0.2072(2) 0.68252(15) 0.0198(5) Uani 1 1 d .
C13 C 0.80391(13) 0.2921(2) 0.62692(15) 0.0212(5) Uani 1 1 d .
C14 C 0.81701(13) 0.4056(2) 0.65045(16) 0.0244(5) Uani 1 1 d .
H14 H 0.8076 0.4638 0.6129 0.029 Uiso 1 1 calc R
C15 C 0.84370(15) 0.4331(2) 0.72852(17) 0.0282(6) Uani 1 1 d .
H15 H 0.8531 0.5101 0.7444 0.034 Uiso 1 1 calc R
C16 C 0.85681(14) 0.3485(2) 0.78388(16) 0.0270(6) Uani 1 1 d .
H16 H 0.8751 0.3677 0.8373 0.032 Uiso 1 1 calc R
C17 C 0.84304(13) 0.2357(2) 0.76060(15) 0.0231(5) Uani 1 1 d .
H17 H 0.8514 0.1779 0.7982 0.028 Uiso 1 1 calc R
C18 C 0.67235(14) 0.27820(19) 0.48193(16) 0.0249(6) Uani 1 1 d .
C19 C 0.63381(15) 0.2804(2) 0.52611(19) 0.0329(6) Uani 1 1 d .
H19 H 0.6591 0.2728 0.5810 0.039 Uiso 1 1 calc R
C20 C 0.55841(17) 0.2938(3) 0.4903(2) 0.0482(9) Uani 1 1 d .
H20 H 0.5323 0.2951 0.5208 0.058 Uiso 1 1 calc R
C21 C 0.52122(17) 0.3052(3) 0.4107(2) 0.0516(9) Uani 1 1 d .
H21 H 0.4696 0.3140 0.3866 0.062 Uiso 1 1 calc R
C22 C 0.55895(17) 0.3036(2) 0.3663(2) 0.0450(8) Uani 1 1 d .
H22 H 0.5333 0.3124 0.3115 0.054 Uiso 1 1 calc R
C23 C 0.63428(15) 0.2893(2) 0.40116(18) 0.0328(6) Uani 1 1 d .
H23 H 0.6599 0.2870 0.3701 0.039 Uiso 1 1 calc R
C24 C 0.77896(15) 0.4526(2) 0.45641(17) 0.0291(6) Uani 1 1 d .
H24 H 0.7339 0.4730 0.4564 0.035 Uiso 1 1 calc R
C25 C 0.81427(16) 0.5286(2) 0.42878(18) 0.0329(6) Uani 1 1 d .
H25 H 0.7927 0.6003 0.4093 0.040 Uiso 1 1 calc R
C26 C 0.88023(15) 0.5007(2) 0.42945(16) 0.0296(6) Uani 1 1 d .
H26 H 0.9043 0.5535 0.4112 0.035 Uiso 1 1 calc R
C27 C 0.91139(14) 0.3953(2) 0.45686(15) 0.0255(5) Uani 1 1 d .
H27 H 0.9569 0.3758 0.4575 0.031 Uiso 1 1 calc R
C28 C 0.87578(13) 0.3184(2) 0.48326(14) 0.0220(5) Uani 1 1 d .
H28 H 0.8968 0.2458 0.5010 0.026 Uiso 1 1 calc R
C29 C 0.77224(13) 0.06442(19) 0.41212(15) 0.0214(5) Uani 1 1 d .
H29A H 0.7719 0.1450 0.3975 0.026 Uiso 1 1 calc R
H29B H 0.8157 0.0290 0.4108 0.026 Uiso 1 1 calc R
C31 C 0.94033(15) -0.2557(2) 0.61649(17) 0.0306(6) Uani 1 1 d .
H31A H 0.9388 -0.2383 0.6657 0.046 Uiso 1 1 calc R
H31B H 0.9912 -0.2663 0.6258 0.046 Uiso 1 1 calc R
H31C H 0.9127 -0.3254 0.5945 0.046 Uiso 1 1 calc R
C32 C 0.95840(15) -0.0065(2) 0.58666(17) 0.0297(6) Uani 1 1 d .
H32A H 0.9365 0.0584 0.5521 0.045 Uiso 1 1 calc R
H32B H 1.0070 -0.0214 0.5902 0.045 Uiso 1 1 calc R
H32C H 0.9627 0.0107 0.6385 0.045 Uiso 1 1 calc R
C33 C 0.90713(15) -0.1743(2) 0.45586(16) 0.0267(6) Uani 1 1 d .
H33A H 0.8758 -0.2398 0.4312 0.040 Uiso 1 1 calc R
H33B H 0.9580 -0.1936 0.4692 0.040 Uiso 1 1 calc R
H33C H 0.8919 -0.1099 0.4198 0.040 Uiso 1 1 calc R
C34 C 0.61171(14) -0.0179(2) 0.36103(17) 0.0298(6) Uani 1 1 d .
H34A H 0.6240 -0.0740 0.4027 0.045 Uiso 1 1 calc R
H34B H 0.5679 -0.0426 0.3152 0.045 Uiso 1 1 calc R
H34C H 0.6024 0.0556 0.3788 0.045 Uiso 1 1 calc R
C35 C 0.70905(16) -0.1512(2) 0.31034(17) 0.0327(6) Uani 1 1 d .
H35A H 0.7503 -0.1487 0.2971 0.049 Uiso 1 1 calc R
H35B H 0.6657 -0.1803 0.2659 0.049 Uiso 1 1 calc R
H35C H 0.7212 -0.2011 0.3552 0.049 Uiso 1 1 calc R
C36 C 0.65644(15) 0.0817(2) 0.24279(16) 0.0322(6) Uani 1 1 d .
H36A H 0.6416 0.1572 0.2518 0.048 Uiso 1 1 calc R
H36B H 0.6145 0.0433 0.2017 0.048 Uiso 1 1 calc R
H36C H 0.6957 0.0891 0.2268 0.048 Uiso 1 1 calc R
C37 C 0.80245(13) -0.10895(19) 0.52721(14) 0.0197(5) Uani 1 1 d .
H37A H 0.7926 -0.1433 0.5688 0.024 Uiso 1 1 calc R
H37B H 0.7687 -0.1433 0.4769 0.024 Uiso 1 1 calc R
Si1 Si 0.68997(4) -0.00396(6) 0.33503(4) 0.02291(16) Uani 1 1 d .
Si2 Si 0.89880(4) -0.13543(5) 0.54649(4) 0.02042(16) Uani 1 1 d .
Co1 Co 0.78692(2) 0.06036(3) 0.52409(2) 0.01674(12) Uani 1 1 d .
P1 P 0.77013(3) 0.24346(5) 0.52624(4) 0.01855(14) Uani 1 1 d .
P2 P 0.79674(3) 0.06240(5) 0.64340(4) 0.01776(15) Uani 1 1 d .

loop_
_atom_site_aniso_label
_atom_site_aniso_U_11
_atom_site_aniso_U_22
_atom_site_aniso_U_33
_atom_site_aniso_U_23
_atom_site_aniso_U_13
_atom_site_aniso_U_12
C1 0.0244(13) 0.0208(11) 0.0158(12) 0.0016(10) 0.0116(11) 0.0024(9)
C1S 0.063(2) 0.0385(17) 0.050(2) 0.0105(16) 0.0284(19) 0.0091(15)
C2 0.0304(14) 0.0240(12) 0.0179(13) -0.0013(10) 0.0128(11) -0.0013(10)
C2S 0.064(2) 0.0333(16) 0.075(3) -0.0068(17) 0.049(2) -0.0069(15)
C3 0.0455(17) 0.0216(12) 0.0217(14) 0.0021(11) 0.0179(13) 0.0048(11)
C3S 0.047(2) 0.058(2) 0.045(2) -0.0052(17) 0.0217(17) -0.0150(15)
C4 0.0400(16) 0.0327(14) 0.0190(13) 0.0043(12) 0.0139(13) 0.0155(12)
C4S 0.052(2) 0.061(2) 0.059(2) -0.005(2) 0.023(2) -0.0096(17)
C5 0.0252(14) 0.0383(15) 0.0221(14) -0.0028(12) 0.0106(12) 0.0042(10)
C5S 0.061(2) 0.078(3) 0.050(2) 0.000(2) 0.015(2) -0.027(2)
C6 0.0265(13) 0.0260(12) 0.0208(13) 0.0011(11) 0.0133(11) 0.0014(10)
C007 0.0272(13) 0.0187(11) 0.0191(13) 0.0009(10) 0.0107(11) -0.0015(9)
C7 0.0377(18) 0.066(2) 0.0397(19) -0.0202(16) 0.0261(16) -0.0200(15)
C008 0.0202(12) 0.0235(12) 0.0248(14) 0.0023(11) 0.0114(11) -0.0002(9)
C8 0.052(2) 0.088(3) 0.061(2) -0.032(2) 0.043(2) -0.0282(19)
C9 0.0309(17) 0.0534(18) 0.071(3) -0.0139(18) 0.0330(18) -0.0100(14)
C10 0.0211(14) 0.0424(16) 0.0458(19) -0.0019(14) 0.0094(14) -0.0045(11)
C11 0.0266(14) 0.0317(14) 0.0278(15) 0.0028(12) 0.0108(12) -0.0026(11)
C12 0.0198(12) 0.0219(11) 0.0208(13) -0.0007(10) 0.0119(11) -0.0008(9)
C13 0.0178(12) 0.0228(12) 0.0255(14) 0.0005(11) 0.0117(11) 0.0003(9)
C14 0.0257(13) 0.0199(11) 0.0296(15) 0.0006(11) 0.0141(12) -0.0005(10)
C15 0.0298(14) 0.0233(12) 0.0339(16) -0.0080(12) 0.0162(13) -0.0022(10)
C16 0.0244(13) 0.0333(14) 0.0246(14) -0.0083(12) 0.0120(12) -0.0013(10)
C17 0.0254(13) 0.0255(12) 0.0206(13) -0.0004(11) 0.0121(11) 0.0007(10)
C18 0.0235(13) 0.0163(11) 0.0322(15) 0.0012(11) 0.0098(12) 0.0003(9)
C19 0.0279(14) 0.0290(13) 0.0461(18) 0.0075(13) 0.0204(14) 0.0019(11)
C20 0.0312(17) 0.0464(18) 0.073(3) 0.0121(18) 0.0291(18) 0.0040(13)
C21 0.0242(16) 0.0433(17) 0.075(3) 0.0086(18) 0.0108(17) 0.0017(13)
C22 0.0357(17) 0.0320(15) 0.045(2) 0.0017(14) -0.0022(15) 0.0039(12)
C23 0.0340(15) 0.0253(13) 0.0332(16) -0.0013(12) 0.0093(13) 0.0033(11)
C24 0.0319(15) 0.0235(12) 0.0359(16) 0.0043(12) 0.0185(13) 0.0021(10)
C25 0.0416(17) 0.0204(12) 0.0406(17) 0.0091(12) 0.0216(14) 0.0017(11)
C26 0.0401(16) 0.0251(13) 0.0269(15) 0.0008(11) 0.0179(13) -0.0075(11)
C27 0.0260(13) 0.0307(13) 0.0235(14) -0.0052(11) 0.0143(12) -0.0041(10)
C28 0.0250(13) 0.0218(11) 0.0183(13) 0.0010(10) 0.0087(11) -0.0004(9)
C29 0.0213(12) 0.0221(12) 0.0206(13) -0.0003(10) 0.0091(11) 0.0007(9)
C31 0.0354(15) 0.0320(14) 0.0282(15) 0.0057(12) 0.0175(13) 0.0104(11)
C32 0.0274(14) 0.0307(14) 0.0310(15) -0.0028(12) 0.0129(12) -0.0026(10)
C33 0.0333(14) 0.0219(12) 0.0312(15) 0.0006(11) 0.0199(13) 0.0017(10)
C34 0.0267(14) 0.0321(14) 0.0312(15) -0.0043(12) 0.0135(12) -0.0047(11)
C35 0.0321(15) 0.0349(14) 0.0275(15) -0.0093(12) 0.0099(13) -0.0003(11)
C36 0.0283(14) 0.0413(15) 0.0233(14) 0.0026(12) 0.0079(12) 0.0032(11)
C37 0.0209(12) 0.0192(11) 0.0197(13) -0.0010(10) 0.0096(10) -0.0008(9)
Si1 0.0220(3) 0.0267(3) 0.0196(3) -0.0018(3) 0.0087(3) 0.0002(2)
Si2 0.0232(3) 0.0195(3) 0.0210(4) 0.0007(3) 0.0121(3) 0.0024(2)
Co1 0.0187(2) 0.0163(2) 0.0165(2) 0.00055(15) 0.00903(17) 0.00006(14)
P1 0.0210(3) 0.0170(3) 0.0192(3) 0.0011(2) 0.0103(3) 0.0000(2)
P2 0.0193(3) 0.0183(3) 0.0172(3) 0.0003(2) 0.0094(3) -0.0006(2)

loop_
_atom_type_symbol
_atom_type_description
_atom_type_scat_dispersion_real
_atom_type_scat_dispersion_imag
_atom_type_scat_source
C C 0.0181 0.0091 'International Tables Vol C Tables 4.2.6.8 and 6.1.1.4'
H H 0.0000 0.0000 'International Tables Vol C Tables 4.2.6.8 and 6.1.1.4'
Si Si 0.2541 0.3302 'International Tables Vol C Tables 4.2.6.8 and 6.1.1.4'
Co Co -2.3653 3.6143 'International Tables Vol C Tables 4.2.6.8 and 6.1.1.4'
P P 0.2955 0.4335 'International Tables Vol C Tables 4.2.6.8 and 6.1.1.4'

loop_
_geom_angle_atom_site_label_1
_geom_angle_atom_site_label_2
_geom_angle_atom_site_label_3
_geom_angle
C6 C1 C2 118.9(2)
C6 C1 P2 121.12(18)
C2 C1 P2 119.66(19)
C3 C2 C1 120.3(2)
C3S C2S C1S 114.3(3)
C4 C3 C2 120.4(2)
C2S C3S C4S 112.7(3)
C3 C4 C5 120.2(2)
C5S C4S C3S 114.4(3)
C4 C5 C6 119.7(3)
C1 C6 C5 120.5(2)
C28 C007 C24 118.8(2)
C28 C007 P1 117.97(18)
C24 C007 P1 123.2(2)
C8 C7 C008 120.2(3)
C11 C008 C7 118.9(2)
C11 C008 P2 118.5(2)
C7 C008 P2 122.6(2)
C9 C8 C7 120.3(3)
C10 C9 C8 119.8(3)
C9 C10 C11 120.2(3)
C10 C11 C008 120.7(3)
C17 C12 C13 120.1(2)
C17 C12 P2 125.01(19)
C13 C12 P2 114.92(19)
C12 C13 C14 119.6(2)
C12 C13 P1 115.77(18)
C14 C13 P1 124.7(2)
C15 C14 C13 120.0(2)
C14 C15 C16 120.4(2)
C17 C16 C15 119.8(2)
C12 C17 C16 120.2(2)
C19 C18 C23 119.2(3)
C19 C18 P1 121.0(2)
C23 C18 P1 119.4(2)
C18 C19 C20 120.2(3)
C21 C20 C19 120.5(3)
C20 C21 C22 119.9(3)
C21 C22 C23 120.4(3)
C22 C23 C18 119.9(3)
C25 C24 C007 119.9(3)
C26 C25 C24 120.6(2)
C25 C26 C27 119.9(2)
C28 C27 C26 119.7(2)
C27 C28 C007 121.0(2)
Si1 C29 Co1 119.30(13)
Si2 C37 Co1 108.08(11)
C29 Si1 C34 113.66(12)
C29 Si1 C36 109.86(12)
C34 Si1 C36 107.30(13)
C29 Si1 C35 112.64(12)
C34 Si1 C35 106.27(13)
C36 Si1 C35 106.72(13)
C37 Si2 C33 112.16(12)
C37 Si2 C31 111.88(12)
C33 Si2 C31 106.29(12)
C37 Si2 C32 112.33(11)
C33 Si2 C32 105.65(12)
C31 Si2 C32 108.14(13)
C37 Co1 C29 90.15(10)
C37 Co1 P1 177.23(8)
C29 Co1 P1 92.60(7)
C37 Co1 P2 92.23(7)
C29 Co1 P2 176.47(7)
P1 Co1 P2 85.01(3)
C007 P1 C13 102.92(11)
C007 P1 C18 104.53(12)
C13 P1 C18 104.11(12)
C007 P1 Co1 122.70(8)
C13 P1 Co1 109.86(8)
C18 P1 Co1 111.00(8)
C1 P2 C008 102.64(11)
C1 P2 C12 104.25(11)
C008 P2 C12 103.97(11)
C1 P2 Co1 121.48(8)
C008 P2 Co1 113.31(9)
C12 P2 Co1 109.51(8)

loop_
_geom_bond_atom_site_label_1
_geom_bond_atom_site_label_2
_geom_bond_distance
C1 C6 1.392(4)
C1 C2 1.400(3)
C1 P2 1.828(2)
C1S C2S 1.489(5)
C2 C3 1.385(4)
C2S C3S 1.482(5)
C3 C4 1.380(4)
C3S C4S 1.515(5)
C4 C5 1.387(4)
C4S C5S 1.454(6)
C5 C6 1.395(4)
C007 C28 1.390(4)
C007 C24 1.401(3)
C007 P1 1.831(2)
C7 C8 1.385(4)
C7 C008 1.391(4)
C008 C11 1.385(4)
C008 P2 1.829(2)
C8 C9 1.380(5)
C9 C10 1.374(5)
C10 C11 1.383(4)
C12 C17 1.391(4)
C12 C13 1.399(4)
C12 P2 1.837(2)
C13 C14 1.399(3)
C13 P1 1.831(3)
C14 C15 1.386(4)
C15 C16 1.394(4)
C16 C17 1.391(4)
C18 C19 1.387(4)
C18 C23 1.398(4)
C18 P1 1.836(3)
C19 C20 1.389(4)
C20 C21 1.377(5)
C21 C22 1.377(5)
C22 C23 1.389(4)
C24 C25 1.392(4)
C25 C26 1.379(4)
C26 C27 1.389(4)
C27 C28 1.389(4)
C29 Si1 1.860(3)
C29 Co1 2.033(3)
C31 Si2 1.878(3)
C32 Si2 1.886(3)
C33 Si2 1.876(3)
C34 Si1 1.878(3)
C35 Si1 1.884(3)
C36 Si1 1.883(3)
C37 Si2 1.858(2)
C37 Co1 2.018(2)
Co1 P1 2.1888(7)
Co1 P2 2.2060(7)

loop_
_geom_torsion_atom_site_label_1
_geom_torsion_atom_site_label_2
_geom_torsion_atom_site_label_3
_geom_torsion_atom_site_label_4
_geom_torsion
C6 C1 C2 C3 -1.3(4)
P2 C1 C2 C3 172.14(19)
C1 C2 C3 C4 0.7(4)
C1S C2S C3S C4S 176.1(3)
C2 C3 C4 C5 0.8(4)
C2S C3S C4S C5S 179.3(3)
C3 C4 C5 C6 -1.7(4)
C2 C1 C6 C5 0.4(4)
P2 C1 C6 C5 -173.0(2)
C4 C5 C6 C1 1.1(4)
C8 C7 C008 C11 -0.3(5)
C8 C7 C008 P2 180.0(3)
C008 C7 C8 C9 0.3(6)
C7 C8 C9 C10 0.0(6)
C8 C9 C10 C11 -0.2(5)
C9 C10 C11 C008 0.2(4)
C7 C008 C11 C10 0.0(4)
P2 C008 C11 C10 179.8(2)
C17 C12 C13 C14 0.1(3)
P2 C12 C13 C14 179.44(18)
C17 C12 C13 P1 179.84(18)
P2 C12 C13 P1 -0.8(2)
C12 C13 C14 C15 0.7(4)
P1 C13 C14 C15 -179.01(19)
C13 C14 C15 C16 -0.8(4)
C14 C15 C16 C17 0.0(4)
C13 C12 C17 C16 -0.8(4)
P2 C12 C17 C16 179.87(19)
C15 C16 C17 C12 0.8(4)
C23 C18 C19 C20 -0.2(4)
P1 C18 C19 C20 -172.5(2)
C18 C19 C20 C21 -0.1(4)
C19 C20 C21 C22 -0.2(5)
C20 C21 C22 C23 0.8(5)
C21 C22 C23 C18 -1.1(4)
C19 C18 C23 C22 0.7(4)
P1 C18 C23 C22 173.2(2)
C28 C007 C24 C25 -0.1(4)
P1 C007 C24 C25 176.7(2)
C007 C24 C25 C26 -1.0(4)
C24 C25 C26 C27 1.0(4)
C25 C26 C27 C28 0.2(4)
C26 C27 C28 C007 -1.3(4)
C24 C007 C28 C27 1.3(4)
P1 C007 C28 C27 -175.79(19)
Co1 C29 Si1 C34 23.47(18)
Co1 C29 Si1 C36 143.70(14)
Co1 C29 Si1 C35 -97.47(16)
Co1 C37 Si2 C33 -101.44(13)
Co1 C37 Si2 C31 139.23(13)
Co1 C37 Si2 C32 17.39(17)
Si2 C37 Co1 C29 81.71(13)
Si2 C37 Co1 P1 -105.6(15)
Si2 C37 Co1 P2 -100.90(11)
Si1 C29 Co1 C37 67.63(14)
Si1 C29 Co1 P1 -112.02(12)
C28 C007 P1 C13 94.4(2)
C24 C007 P1 C13 -82.5(2)
C28 C007 P1 C18 -157.1(2)
C24 C007 P1 C18 26.0(3)
C28 C007 P1 Co1 -29.8(2)
C24 C007 P1 Co1 153.3(2)
C12 C13 P1 C007 -147.20(18)
C14 C13 P1 C007 32.6(2)
C12 C13 P1 C18 103.95(19)
C14 C13 P1 C18 -76.3(2)
C12 C13 P1 Co1 -15.0(2)
C14 C13 P1 Co1 164.79(19)
C19 C18 P1 C007 -137.1(2)
C23 C18 P1 C007 50.6(2)
C19 C18 P1 C13 -29.5(2)
C23 C18 P1 C13 158.2(2)
C19 C18 P1 Co1 88.7(2)
C23 C18 P1 Co1 -83.6(2)
C29 Co1 P1 C007 -42.67(12)
P2 Co1 P1 C007 139.93(10)
C29 Co1 P1 C13 -163.62(11)
P2 Co1 P1 C13 18.98(8)
C29 Co1 P1 C18 81.78(12)
P2 Co1 P1 C18 -95.62(10)
C6 C1 P2 C008 -149.8(2)
C2 C1 P2 C008 36.9(2)
C6 C1 P2 C12 -41.7(2)
C2 C1 P2 C12 145.1(2)
C6 C1 P2 Co1 82.4(2)
C2 C1 P2 Co1 -90.9(2)
C11 C008 P2 C1 -121.4(2)
C7 C008 P2 C1 58.3(3)
C11 C008 P2 C12 130.2(2)
C7 C008 P2 C12 -50.1(3)
C11 C008 P2 Co1 11.4(2)
C7 C008 P2 Co1 -168.9(2)
C17 C12 P2 C1 -33.2(2)
C13 C12 P2 C1 147.48(18)
C17 C12 P2 C008 74.0(2)
C13 C12 P2 C008 -105.32(19)
C17 C12 P2 Co1 -164.60(19)
C13 C12 P2 Co1 16.07(19)
C37 Co1 P2 C1 39.36(12)
P1 Co1 P2 C1 -140.86(10)
C37 Co1 P2 C008 -83.54(11)
P1 Co1 P2 C008 96.24(9)
C37 Co1 P2 C12 160.90(10)
P1 Co1 P2 C12 -19.32(8)
